data_4100711
loop_
_publ_author_name
'Emmanuel Terazzi'
'Stephane Torelli'
'Jean-Pierre Rivera'
'Jean-Marc Benech'
'Gerald Bernardinelli'
'Cyril Bourgogne'
'Bertrand Donnio'
'Daniel Guillon'
'Daniel Imbert'
'Jean-Claude Bunzli'
'Andre Pinto'
'Damien Jeannerat'
'Claude Piguet'

_publ_section_title
;
Molecular Control of Macroscopic Cubic, Columnar and Lamellar
Organizations in Luminescent Lanthanide-containing Thermotropic
Liquid Crystals.
;
_journal_name_full 'Journal of the American Chemical Society'
_journal_paper_doi 10.1021/ja0446101
_journal_year 2005
_chemical_formula_sum 'C102 H92 B2 Co2 P6 S2'
_chemical_formula_weight 1707.18
_chemical_name_common '[PhBP3]CoSPh'
_space_group_IT_number 4
_symmetry_cell_setting monoclinic
_symmetry_space_group_name_Hall 'P 2yb'
_symmetry_space_group_name_H-M 'P 1 21 1'
_cell_angle_alpha 90.00
_cell_angle_beta 113.801(2)
_cell_angle_gamma 90.00
_cell_formula_units_Z 4
_cell_length_a 16.8066(16)
_cell_length_b 14.0767(13)
_cell_length_c 19.2736(18)
_cell_measurement_temperature 96
_cell_volume 4172.0(7)
_diffrn_ambient_temperature 96(2)
_exptl_crystal_density_diffrn 1.359
_cod_original_sg_symbol_H-M 'P 21'
_cod_database_code 4100711

loop_
_symmetry_equiv_pos_as_xyz
'x, y, z'
'-x, y+1/2, -z'

loop_
_atom_site_label
_atom_site_type_symbol
_atom_site_fract_x
_atom_site_fract_y
_atom_site_fract_z
_atom_site_U_iso_or_equiv
_atom_site_adp_type
_atom_site_occupancy
_atom_site_symmetry_multiplicity
_atom_site_calc_flag
_atom_site_refinement_flags
_atom_site_disorder_assembly
_atom_site_disorder_group
Co1 Co 0.22016(3) 0.49694(3) -0.04802(3) 0.01582(11) Uani 1 1 d . . .
P1 P 0.25280(6) 0.38645(7) 0.03796(6) 0.0168(2) Uani 1 1 d . . .
P2 P 0.24617(6) 0.60384(7) 0.04011(6) 0.0165(2) Uani 1 1 d . . .
P3 P 0.35405(6) 0.51701(6) -0.04551(5) 0.0159(2) Uani 1 1 d . . .
S1 S 0.14190(6) 0.46635(7) -0.16547(5) 0.0245(2) Uani 1 1 d . . .
B1 B 0.4079(2) 0.5030(3) 0.1219(2) 0.0175(9) Uani 1 1 d . . .
C1 C 0.49675(19) 0.5040(2) 0.20040(17) 0.0138(7) Uani 1 1 d . . .
C2 C 0.5645(2) 0.5673(2) 0.2114(2) 0.0189(9) Uani 1 1 d . . .
H2 H 0.5588 0.6113 0.1723 0.023 Uiso 1 1 calc R . .
C3 C 0.6399(2) 0.5686(3) 0.2774(2) 0.0234(9) Uani 1 1 d . . .
H3 H 0.6847 0.6126 0.2822 0.028 Uiso 1 1 calc R . .
C4 C 0.6507(2) 0.5076(3) 0.3354(2) 0.0273(9) Uani 1 1 d . . .
H4 H 0.7022 0.5091 0.3808 0.033 Uiso 1 1 calc R . .
C5 C 0.5852(2) 0.4436(3) 0.3268(2) 0.0253(9) Uani 1 1 d . . .
H5 H 0.5915 0.4002 0.3665 0.030 Uiso 1 1 calc R . .
C6 C 0.5103(2) 0.4424(3) 0.26066(19) 0.0223(9) Uani 1 1 d . . .
H6 H 0.4662 0.3976 0.2561 0.027 Uiso 1 1 calc R . .
C7 C 0.3481(2) 0.4109(2) 0.1226(2) 0.0173(9) Uani 1 1 d . . .
H7A H 0.3294 0.4196 0.1648 0.021 Uiso 1 1 calc R . .
H7B H 0.3857 0.3539 0.1345 0.021 Uiso 1 1 calc R . .
C8 C 0.3517(2) 0.6010(2) 0.11839(19) 0.0177(8) Uani 1 1 d . . .
H8A H 0.3858 0.6565 0.1144 0.021 Uiso 1 1 calc R . .
H8B H 0.3439 0.6071 0.1664 0.021 Uiso 1 1 calc R . .
C9 C 0.43785(18) 0.5017(3) 0.04983(17) 0.0169(8) Uani 1 1 d . . .
H9A H 0.4674 0.4405 0.0512 0.020 Uiso 1 1 calc R . .
H9B H 0.4816 0.5525 0.0586 0.020 Uiso 1 1 calc R . .
C10 C 0.1702(2) 0.3456(2) 0.0704(2) 0.0194(9) Uani 1 1 d . . .
C11 C 0.1948(2) 0.2915(3) 0.1358(2) 0.0253(10) Uani 1 1 d . . .
H11 H 0.2538 0.2724 0.1615 0.030 Uiso 1 1 calc R . .
C12 C 0.1348(2) 0.2649(3) 0.1640(2) 0.0323(11) Uani 1 1 d . . .
H12 H 0.1525 0.2286 0.2092 0.039 Uiso 1 1 calc R . .
C13 C 0.0489(2) 0.2914(3) 0.1262(2) 0.0294(10) Uani 1 1 d . . .
H13 H 0.0074 0.2736 0.1457 0.035 Uiso 1 1 calc R . .
C14 C 0.0230(2) 0.3433(3) 0.0603(2) 0.0278(10) Uani 1 1 d . . .
H14 H -0.0363 0.3605 0.0340 0.033 Uiso 1 1 calc R . .
C15 C 0.0838(2) 0.3707(3) 0.0324(2) 0.0223(9) Uani 1 1 d . . .
H15 H 0.0660 0.4068 -0.0130 0.027 Uiso 1 1 calc R . .
C16 C 0.2733(2) 0.2796(2) -0.0053(2) 0.0170(8) Uani 1 1 d . . .
C17 C 0.3565(2) 0.2452(2) 0.0113(2) 0.0200(9) Uani 1 1 d . . .
H17 H 0.4053 0.2755 0.0491 0.024 Uiso 1 1 calc R . .
C18 C 0.3684(2) 0.1671(3) -0.0269(2) 0.0242(10) Uani 1 1 d . . .
H18 H 0.4254 0.1430 -0.0141 0.029 Uiso 1 1 calc R . .
C19 C 0.2992(2) 0.1238(3) -0.0830(2) 0.0243(9) Uani 1 1 d . . .
H19 H 0.3081 0.0705 -0.1093 0.029 Uiso 1 1 calc R . .
C20 C 0.2159(2) 0.1588(3) -0.1011(2) 0.0281(10) Uani 1 1 d . . .
H20 H 0.1675 0.1301 -0.1404 0.034 Uiso 1 1 calc R . .
C21 C 0.2039(2) 0.2349(3) -0.0620(2) 0.0243(9) Uani 1 1 d . . .
H21 H 0.1466 0.2576 -0.0741 0.029 Uiso 1 1 calc R . .
C22 C 0.3922(2) 0.4407(3) -0.10223(19) 0.0180(8) Uani 1 1 d . . .
C23 C 0.4738(2) 0.4566(3) -0.10287(19) 0.0219(8) Uani 1 1 d . . .
H23 H 0.5068 0.5101 -0.0767 0.026 Uiso 1 1 calc R . .
C24 C 0.5076(2) 0.3967(3) -0.1405(2) 0.0238(9) Uani 1 1 d . . .
H24 H 0.5633 0.4090 -0.1404 0.029 Uiso 1 1 calc R . .
C25 C 0.4603(2) 0.3185(3) -0.1784(2) 0.0225(9) Uani 1 1 d . . .
H25 H 0.4834 0.2764 -0.2040 0.027 Uiso 1 1 calc R . .
C26 C 0.3799(2) 0.3021(3) -0.1786(2) 0.0239(9) Uani 1 1 d . . .
H26 H 0.3472 0.2488 -0.2053 0.029 Uiso 1 1 calc R . .
C27 C 0.3454(2) 0.3621(3) -0.1406(2) 0.0195(9) Uani 1 1 d . . .
H27 H 0.2898 0.3492 -0.1409 0.023 Uiso 1 1 calc R . .
C28 C 0.3682(2) 0.6332(2) -0.0806(2) 0.0173(9) Uani 1 1 d . . .
C29 C 0.4037(2) 0.7110(3) -0.0346(2) 0.0201(9) Uani 1 1 d . . .
H29 H 0.4263 0.7036 0.0189 0.024 Uiso 1 1 calc R . .
C30 C 0.4072(2) 0.7983(3) -0.0644(2) 0.0255(10) Uani 1 1 d . . .
H30 H 0.4314 0.8506 -0.0315 0.031 Uiso 1 1 calc R . .
C31 C 0.3756(2) 0.8112(3) -0.1422(2) 0.0260(10) Uani 1 1 d . . .
H31 H 0.3782 0.8719 -0.1629 0.031 Uiso 1 1 calc R . .
C32 C 0.3404(2) 0.7344(3) -0.1891(2) 0.0241(9) Uani 1 1 d . . .
H32 H 0.3187 0.7422 -0.2425 0.029 Uiso 1 1 calc R . .
C33 C 0.3364(2) 0.6462(3) -0.1591(2) 0.0197(9) Uani 1 1 d . . .
H33 H 0.3119 0.5940 -0.1921 0.024 Uiso 1 1 calc R . .
C34 C 0.2279(2) 0.7220(2) -0.0029(2) 0.0181(9) Uani 1 1 d . . .
C35 C 0.2520(2) 0.8022(3) 0.0425(2) 0.0264(10) Uani 1 1 d . . .
H35 H 0.2794 0.7962 0.0961 0.032 Uiso 1 1 calc R . .
C36 C 0.2357(2) 0.8918(3) 0.0088(3) 0.0354(11) Uani 1 1 d . . .
H36 H 0.2520 0.9471 0.0396 0.042 Uiso 1 1 calc R . .
C37 C 0.1969(2) 0.9007(3) -0.0678(3) 0.0367(12) Uani 1 1 d . . .
H37 H 0.1860 0.9623 -0.0899 0.044 Uiso 1 1 calc R . .
C38 C 0.1730(2) 0.8217(3) -0.1140(2) 0.0313(11) Uani 1 1 d . . .
H38 H 0.1466 0.8284 -0.1676 0.038 Uiso 1 1 calc R . .
C39 C 0.1883(2) 0.7322(3) -0.0808(2) 0.0235(9) Uani 1 1 d . . .
H39 H 0.1712 0.6773 -0.1121 0.028 Uiso 1 1 calc R . .
C40 C 0.1626(2) 0.5984(2) 0.0780(2) 0.0199(9) Uani 1 1 d . . .
C41 C 0.1779(3) 0.5639(3) 0.1494(2) 0.0254(9) Uani 1 1 d . . .
H41 H 0.2352 0.5466 0.1831 0.030 Uiso 1 1 calc R . .
C42 C 0.1100(3) 0.5549(3) 0.1716(3) 0.0359(11) Uani 1 1 d . . .
H42 H 0.1207 0.5304 0.2204 0.043 Uiso 1 1 calc R . .
C43 C 0.0265(3) 0.5809(3) 0.1237(3) 0.0376(12) Uani 1 1 d . . .
H43 H -0.0198 0.5738 0.1396 0.045 Uiso 1 1 calc R . .
C44 C 0.0104(3) 0.6167(3) 0.0534(3) 0.0337(11) Uani 1 1 d . . .
H44 H -0.0469 0.6351 0.0207 0.040 Uiso 1 1 calc R . .
C45 C 0.0779(2) 0.6263(2) 0.0298(2) 0.0224(9) Uani 1 1 d . . .
H45 H 0.0668 0.6517 -0.0189 0.027 Uiso 1 1 calc R . .
C46 C 0.0391(2) 0.4421(3) -0.16802(19) 0.0269(9) Uani 1 1 d . . .
C47 C -0.0117(2) 0.5111(3) -0.1536(2) 0.0340(10) Uani 1 1 d . . .
H47 H 0.0089 0.5747 -0.1451 0.041 Uiso 1 1 calc R . .
C48 C -0.0902(2) 0.4906(4) -0.1512(2) 0.0432(11) Uani 1 1 d . . .
H48 H -0.1229 0.5395 -0.1410 0.052 Uiso 1 1 calc R . .
C49 C -0.1215(3) 0.3992(4) -0.1636(3) 0.0528(14) Uani 1 1 d . . .
H49 H -0.1748 0.3843 -0.1599 0.063 Uiso 1 1 calc R . .
C50 C -0.0757(3) 0.3294(3) -0.1814(3) 0.0509(14) Uani 1 1 d . . .
H50 H -0.0980 0.2665 -0.1911 0.061 Uiso 1 1 calc R . .
C51 C 0.0029(3) 0.3507(3) -0.1852(2) 0.0370(11) Uani 1 1 d . . .
H51 H 0.0329 0.3027 -0.1997 0.044 Uiso 1 1 calc R . .
Co2 Co 0.20443(3) 0.45020(3) 0.45708(3) 0.01743(12) Uani 1 1 d . . .
P4 P 0.27332(6) 0.34139(7) 0.53932(5) 0.0173(2) Uani 1 1 d . . .
P5 P 0.33122(5) 0.49262(7) 0.44937(5) 0.0159(2) Uani 1 1 d . . .
P6 P 0.21597(6) 0.55043(7) 0.54784(6) 0.0167(2) Uani 1 1 d . . .
S2 S 0.10828(6) 0.44800(8) 0.34257(5) 0.0290(2) Uani 1 1 d . . .
B2 B 0.3971(2) 0.4950(3) 0.6175(2) 0.0154(8) Uani 1 1 d . . .
C52 C 0.4898(2) 0.5164(2) 0.68900(19) 0.0175(8) Uani 1 1 d . . .
C53 C 0.4999(2) 0.5818(2) 0.7469(2) 0.0213(9) Uani 1 1 d . . .
H53 H 0.4499 0.6125 0.7477 0.026 Uiso 1 1 calc R . .
C54 C 0.5806(2) 0.6026(3) 0.8028(2) 0.0263(9) Uani 1 1 d . . .
H54 H 0.5848 0.6469 0.8412 0.032 Uiso 1 1 calc R . .
C55 C 0.6549(2) 0.5609(3) 0.8042(2) 0.0273(9) Uani 1 1 d . . .
H55 H 0.7101 0.5762 0.8427 0.033 Uiso 1 1 calc R . .
C56 C 0.6473(2) 0.4969(3) 0.7489(2) 0.0273(9) Uani 1 1 d . . .
H56 H 0.6979 0.4670 0.7487 0.033 Uiso 1 1 calc R . .
C57 C 0.5666(2) 0.4749(2) 0.69311(19) 0.0226(9) Uani 1 1 d . . .
H57 H 0.5635 0.4292 0.6558 0.027 Uiso 1 1 calc R . .
C58 C 0.3774(2) 0.3784(2) 0.61209(19) 0.0180(8) Uani 1 1 d . . .
H58A H 0.3804 0.3565 0.6619 0.022 Uiso 1 1 calc R . .
H58B H 0.4243 0.3458 0.6027 0.022 Uiso 1 1 calc R . .
C59 C 0.4053(2) 0.5373(2) 0.53966(18) 0.0164(8) Uani 1 1 d . . .
H59A H 0.4652 0.5248 0.5442 0.020 Uiso 1 1 calc R . .
H59B H 0.3980 0.6072 0.5393 0.020 Uiso 1 1 calc R . .
C60 C 0.3181(2) 0.5501(2) 0.63029(19) 0.0177(8) Uani 1 1 d . . .
H60A H 0.3360 0.6166 0.6452 0.021 Uiso 1 1 calc R . .
H60B H 0.3091 0.5194 0.6728 0.021 Uiso 1 1 calc R . .
C61 C 0.2095(2) 0.2903(2) 0.5877(2) 0.0172(8) Uani 1 1 d . . .
C62 C 0.2076(2) 0.3327(3) 0.6524(2) 0.0211(9) Uani 1 1 d . . .
H62 H 0.2401 0.3891 0.6715 0.025 Uiso 1 1 calc R . .
C63 C 0.1598(2) 0.2950(3) 0.6893(2) 0.0240(9) Uani 1 1 d . . .
H63 H 0.1593 0.3250 0.7332 0.029 Uiso 1 1 calc R . .
C64 C 0.1131(2) 0.2136(3) 0.6619(2) 0.0259(9) Uani 1 1 d . . .
H64 H 0.0797 0.1874 0.6869 0.031 Uiso 1 1 calc R . .
C65 C 0.1141(2) 0.1694(3) 0.5985(2) 0.0314(11) Uani 1 1 d . . .
H65 H 0.0826 0.1120 0.5808 0.038 Uiso 1 1 calc R . .
C66 C 0.1604(2) 0.2081(3) 0.5610(2) 0.0285(10) Uani 1 1 d . . .
H66 H 0.1590 0.1785 0.5163 0.034 Uiso 1 1 calc R . .
C67 C 0.2889(2) 0.2363(3) 0.4900(2) 0.0206(9) Uani 1 1 d . . .
C68 C 0.3545(2) 0.1715(3) 0.5265(2) 0.0241(9) Uani 1 1 d . . .
H68 H 0.3957 0.1848 0.5764 0.029 Uiso 1 1 calc R . .
C69 C 0.3613(2) 0.0882(3) 0.4920(2) 0.0294(10) Uani 1 1 d . . .
H69 H 0.4070 0.0449 0.5180 0.035 Uiso 1 1 calc R . .
C70 C 0.3027(3) 0.0679(3) 0.4204(2) 0.0292(10) Uani 1 1 d . . .
H70 H 0.3079 0.0105 0.3966 0.035 Uiso 1 1 calc R . .
C71 C 0.2361(3) 0.1300(3) 0.3826(2) 0.0266(10) Uani 1 1 d . . .
H71 H 0.1948 0.1151 0.3331 0.032 Uiso 1 1 calc R . .
C72 C 0.2292(2) 0.2142(3) 0.4169(2) 0.0212(9) Uani 1 1 d . . .
H72 H 0.1835 0.2574 0.3904 0.025 Uiso 1 1 calc R . .
C73 C 0.3867(2) 0.3939(2) 0.4260(2) 0.0167(8) Uani 1 1 d . . .
C74 C 0.4678(2) 0.3600(2) 0.4762(2) 0.0198(9) Uani 1 1 d . . .
H74 H 0.4971 0.3896 0.5241 0.024 Uiso 1 1 calc R . .
C75 C 0.5051(2) 0.2835(2) 0.4557(2) 0.0212(9) Uani 1 1 d . . .
H75 H 0.5600 0.2602 0.4899 0.025 Uiso 1 1 calc R . .
C76 C 0.4634(2) 0.2411(3) 0.3863(2) 0.0249(9) Uani 1 1 d . . .
H76 H 0.4895 0.1883 0.3728 0.030 Uiso 1 1 calc R . .
C77 C 0.3837(2) 0.2746(3) 0.3358(2) 0.0237(9) Uani 1 1 d . . .
H77 H 0.3555 0.2458 0.2873 0.028 Uiso 1 1 calc R . .
C78 C 0.3452(2) 0.3499(2) 0.3559(2) 0.0198(9) Uani 1 1 d . . .
H78 H 0.2899 0.3721 0.3217 0.024 Uiso 1 1 calc R . .
C79 C 0.3360(2) 0.5820(2) 0.3821(2) 0.0177(9) Uani 1 1 d . . .
C80 C 0.4046(2) 0.5832(2) 0.3597(2) 0.0188(9) Uani 1 1 d . . .
H80 H 0.4451 0.5323 0.3737 0.023 Uiso 1 1 calc R . .
C81 C 0.4147(2) 0.6577(3) 0.3171(2) 0.0252(10) Uani 1 1 d . . .
H81 H 0.4625 0.6580 0.3026 0.030 Uiso 1 1 calc R . .
C82 C 0.3555(3) 0.7318(3) 0.2954(2) 0.0267(10) Uani 1 1 d . . .
H82 H 0.3624 0.7830 0.2662 0.032 Uiso 1 1 calc R . .
C83 C 0.2871(3) 0.7305(3) 0.3164(2) 0.0305(10) Uani 1 1 d . . .
H83 H 0.2462 0.7811 0.3016 0.037 Uiso 1 1 calc R . .
C84 C 0.2765(2) 0.6562(3) 0.3591(2) 0.0232(9) Uani 1 1 d . . .
H84 H 0.2282 0.6560 0.3729 0.028 Uiso 1 1 calc R . .
C85 C 0.2020(2) 0.6688(2) 0.5059(2) 0.0165(8) Uani 1 1 d . . .
C86 C 0.2657(2) 0.7391(2) 0.5291(2) 0.0199(9) Uani 1 1 d . . .
H86 H 0.3187 0.7274 0.5716 0.024 Uiso 1 1 calc R . .
C87 C 0.2539(2) 0.8254(3) 0.4920(2) 0.0226(9) Uani 1 1 d . . .
H87 H 0.2988 0.8717 0.5085 0.027 Uiso 1 1 calc R . .
C88 C 0.1764(2) 0.8439(3) 0.4307(2) 0.0255(9) Uani 1 1 d . . .
H88 H 0.1680 0.9025 0.4043 0.031 Uiso 1 1 calc R . .
C89 C 0.1115(2) 0.7762(3) 0.4085(2) 0.0246(9) Uani 1 1 d . . .
H89 H 0.0573 0.7893 0.3678 0.029 Uiso 1 1 calc R . .
C90 C 0.1249(2) 0.6895(3) 0.4450(2) 0.0216(9) Uani 1 1 d . . .
H90 H 0.0802 0.6429 0.4278 0.026 Uiso 1 1 calc R . .
C91 C 0.1281(2) 0.5486(2) 0.5804(2) 0.0200(9) Uani 1 1 d . . .
C92 C 0.1349(2) 0.5955(3) 0.6457(2) 0.0248(9) Uani 1 1 d . . .
H92 H 0.1874 0.6274 0.6757 0.030 Uiso 1 1 calc R . .
C93 C 0.0665(3) 0.5962(3) 0.6674(2) 0.0331(10) Uani 1 1 d . . .
H93 H 0.0718 0.6296 0.7120 0.040 Uiso 1 1 calc R . .
C94 C -0.0096(2) 0.5494(3) 0.6257(2) 0.0322(10) Uani 1 1 d . . .
H94 H -0.0564 0.5498 0.6414 0.039 Uiso 1 1 calc R . .
C95 C -0.0173(2) 0.5019(3) 0.5608(2) 0.0361(10) Uani 1 1 d . . .
H95 H -0.0695 0.4691 0.5315 0.043 Uiso 1 1 calc R . .
C96 C 0.0512(2) 0.5017(3) 0.5382(2) 0.0298(9) Uani 1 1 d . . .
H96 H 0.0454 0.4692 0.4932 0.036 Uiso 1 1 calc R . .
C97 C 0.0067(3) 0.4199(3) 0.3397(2) 0.0322(11) Uani 1 1 d . . .
C98 C -0.0073(3) 0.3497(3) 0.3856(2) 0.0393(11) Uani 1 1 d . . .
H98 H 0.0406 0.3128 0.4180 0.047 Uiso 1 1 calc R . .
C99 C -0.0892(3) 0.3327(3) 0.3852(3) 0.0533(15) Uani 1 1 d . . .
H99 H -0.0968 0.2854 0.4172 0.064 Uiso 1 1 calc R . .
C100 C -0.1594(3) 0.3857(4) 0.3374(3) 0.0612(17) Uani 1 1 d . . .
H100 H -0.2154 0.3754 0.3372 0.073 Uiso 1 1 calc R . .
C101 C -0.1488(3) 0.4533(4) 0.2899(3) 0.0588(15) Uani 1 1 d . . .
H101 H -0.1975 0.4878 0.2560 0.071 Uiso 1 1 calc R . .
C102 C -0.0669(3) 0.4704(3) 0.2921(2) 0.0392(12) Uani 1 1 d . . .
H102 H -0.0602 0.5183 0.2601 0.047 Uiso 1 1 calc R . .

loop_
_atom_site_aniso_label
_atom_site_aniso_U_11
_atom_site_aniso_U_22
_atom_site_aniso_U_33
_atom_site_aniso_U_23
_atom_site_aniso_U_13
_atom_site_aniso_U_12
Co1 0.0151(2) 0.0149(3) 0.0177(3) 0.0006(2) 0.0069(2) 0.0010(2)
P1 0.0144(5) 0.0161(6) 0.0198(6) 0.0010(5) 0.0067(5) -0.0020(4)
P2 0.0162(5) 0.0147(6) 0.0202(6) -0.0001(4) 0.0091(5) 0.0011(4)
P3 0.0174(5) 0.0146(6) 0.0172(5) -0.0005(4) 0.0084(4) -0.0003(4)
S1 0.0232(5) 0.0286(6) 0.0188(5) -0.0021(4) 0.0053(4) 0.0006(4)
B1 0.019(2) 0.012(2) 0.023(2) 0.000(2) 0.0107(18) 0.000(2)
C1 0.0147(17) 0.0143(19) 0.0160(18) 0.0002(18) 0.0099(15) 0.0043(17)
C2 0.0158(19) 0.019(2) 0.022(2) 0.0000(17) 0.0076(18) 0.0013(16)
C3 0.019(2) 0.025(2) 0.024(2) 0.0004(18) 0.0067(18) -0.0021(17)
C4 0.0159(19) 0.031(2) 0.025(2) 0.001(2) -0.0012(16) 0.0011(19)
C5 0.024(2) 0.030(2) 0.019(2) 0.0063(19) 0.0052(17) 0.0050(19)
C6 0.0171(19) 0.028(2) 0.024(2) -0.0015(19) 0.0104(17) -0.0011(18)
C7 0.020(2) 0.014(2) 0.017(2) 0.0032(16) 0.0068(18) 0.0019(16)
C8 0.019(2) 0.020(2) 0.015(2) 0.0018(17) 0.0081(18) -0.0024(17)
C9 0.0125(17) 0.0193(19) 0.0187(19) -0.0017(19) 0.0058(15) -0.0008(17)
C10 0.023(2) 0.012(2) 0.024(2) -0.0031(17) 0.0098(18) -0.0051(17)
C11 0.017(2) 0.026(2) 0.028(2) 0.0060(19) 0.0038(19) -0.0014(18)
C12 0.030(2) 0.037(3) 0.032(3) 0.008(2) 0.014(2) -0.006(2)
C13 0.027(2) 0.034(3) 0.038(3) -0.003(2) 0.024(2) -0.014(2)
C14 0.021(2) 0.027(2) 0.038(3) -0.002(2) 0.015(2) -0.0020(19)
C15 0.025(2) 0.019(2) 0.023(2) 0.0036(18) 0.0104(19) 0.0028(18)
C16 0.015(2) 0.016(2) 0.018(2) 0.0070(17) 0.0051(17) -0.0018(16)
C17 0.017(2) 0.017(2) 0.025(2) 0.0040(17) 0.0070(18) 0.0006(16)
C18 0.021(2) 0.018(2) 0.039(3) 0.0094(19) 0.018(2) 0.0059(18)
C19 0.027(2) 0.015(2) 0.037(3) -0.0021(19) 0.018(2) 0.0002(17)
C20 0.025(2) 0.025(2) 0.032(3) -0.003(2) 0.009(2) -0.0036(19)
C21 0.017(2) 0.021(2) 0.033(3) 0.0022(19) 0.008(2) 0.0022(17)
C22 0.0212(19) 0.015(2) 0.018(2) 0.0058(17) 0.0091(16) 0.0048(17)
C23 0.025(2) 0.017(2) 0.026(2) -0.0001(18) 0.0123(18) -0.0005(18)
C24 0.027(2) 0.024(2) 0.027(2) 0.0004(19) 0.0168(19) -0.0009(18)
C25 0.030(2) 0.018(2) 0.021(2) 0.0011(17) 0.0126(19) 0.0082(18)
C26 0.026(2) 0.018(2) 0.024(2) -0.0008(18) 0.0068(19) 0.0005(18)
C27 0.013(2) 0.023(2) 0.023(2) 0.0002(18) 0.0082(18) -0.0005(17)
C28 0.0088(18) 0.018(2) 0.029(2) 0.0022(18) 0.0117(18) 0.0041(15)
C29 0.019(2) 0.022(2) 0.024(2) -0.0045(18) 0.0129(18) -0.0056(17)
C30 0.025(2) 0.018(2) 0.040(3) -0.0092(19) 0.020(2) -0.0056(17)
C31 0.027(2) 0.013(2) 0.045(3) 0.004(2) 0.023(2) 0.0010(17)
C32 0.028(2) 0.023(2) 0.023(2) 0.0025(19) 0.0118(19) 0.0016(18)
C33 0.022(2) 0.014(2) 0.023(2) -0.0042(17) 0.0074(19) -0.0050(16)
C34 0.0132(19) 0.014(2) 0.030(2) -0.0003(18) 0.0122(18) 0.0018(16)
C35 0.027(2) 0.017(2) 0.041(3) 0.001(2) 0.020(2) 0.0046(18)
C36 0.026(2) 0.020(2) 0.060(3) -0.002(2) 0.017(2) -0.0019(19)
C37 0.023(2) 0.027(3) 0.065(4) 0.014(2) 0.022(2) 0.0058(19)
C38 0.026(2) 0.031(3) 0.036(3) 0.017(2) 0.012(2) 0.0109(19)
C39 0.018(2) 0.023(2) 0.033(3) 0.0065(19) 0.014(2) 0.0040(17)
C40 0.021(2) 0.011(2) 0.028(2) -0.0021(18) 0.0106(19) -0.0016(17)
C41 0.034(2) 0.021(2) 0.026(2) -0.0026(19) 0.017(2) 0.0017(19)
C42 0.052(3) 0.027(2) 0.041(3) 0.001(2) 0.031(3) -0.002(2)
C43 0.039(3) 0.034(3) 0.057(3) -0.010(2) 0.037(3) -0.004(2)
C44 0.026(2) 0.032(3) 0.048(3) -0.010(2) 0.021(2) -0.003(2)
C45 0.022(2) 0.018(2) 0.028(3) -0.0004(18) 0.011(2) 0.0043(17)
C46 0.037(2) 0.021(2) 0.015(2) -0.0013(19) 0.0024(18) 0.005(2)
C47 0.035(2) 0.030(3) 0.031(3) -0.004(2) 0.007(2) -0.003(2)
C48 0.021(2) 0.060(3) 0.049(3) 0.000(3) 0.015(2) 0.004(3)
C49 0.017(2) 0.070(4) 0.066(4) 0.024(3) 0.012(2) -0.005(3)
C50 0.024(3) 0.030(3) 0.072(4) 0.014(3) -0.008(2) -0.004(2)
C51 0.028(2) 0.034(3) 0.035(3) -0.005(2) -0.003(2) 0.000(2)
Co2 0.0153(3) 0.0172(3) 0.0182(3) 0.0000(2) 0.0051(2) 0.0000(2)
P4 0.0175(5) 0.0155(6) 0.0190(6) -0.0005(5) 0.0075(5) -0.0012(4)
P5 0.0163(5) 0.0145(5) 0.0165(5) 0.0000(5) 0.0062(4) 0.0011(5)
P6 0.0153(5) 0.0162(5) 0.0190(6) 0.0006(4) 0.0073(4) 0.0011(4)
S2 0.0330(6) 0.0280(6) 0.0194(6) 0.0025(5) 0.0038(5) 0.0008(5)
B2 0.0155(19) 0.015(2) 0.016(2) 0.003(2) 0.0069(17) -0.002(2)
C52 0.0203(19) 0.015(2) 0.017(2) 0.0048(16) 0.0078(16) -0.0034(16)
C53 0.024(2) 0.019(2) 0.021(2) 0.0029(17) 0.0094(18) -0.0017(17)
C54 0.036(2) 0.021(2) 0.020(2) -0.0014(18) 0.009(2) -0.005(2)
C55 0.026(2) 0.029(2) 0.023(2) 0.0043(19) 0.0050(19) -0.0075(19)
C56 0.0175(19) 0.034(2) 0.027(2) 0.007(2) 0.0054(17) 0.001(2)
C57 0.0190(19) 0.025(3) 0.020(2) -0.0020(17) 0.0048(17) -0.0012(16)
C58 0.0166(19) 0.021(2) 0.017(2) -0.0023(17) 0.0075(17) 0.0019(16)
C59 0.0154(19) 0.013(2) 0.023(2) -0.0013(16) 0.0096(17) 0.0006(15)
C60 0.021(2) 0.013(2) 0.017(2) 0.0050(16) 0.0063(17) 0.0002(16)
C61 0.0132(19) 0.020(2) 0.016(2) 0.0012(17) 0.0031(17) 0.0010(16)
C62 0.025(2) 0.017(2) 0.017(2) -0.0020(17) 0.0051(18) -0.0044(17)
C63 0.032(2) 0.022(2) 0.019(2) -0.0009(18) 0.012(2) 0.0013(19)
C64 0.019(2) 0.033(3) 0.030(2) 0.001(2) 0.0139(19) -0.0025(18)
C65 0.030(2) 0.032(3) 0.041(3) -0.006(2) 0.024(2) -0.014(2)
C66 0.026(2) 0.032(2) 0.032(2) -0.012(2) 0.016(2) -0.0101(19)
C67 0.022(2) 0.018(2) 0.026(2) -0.0021(18) 0.0144(19) -0.0052(17)
C68 0.021(2) 0.020(2) 0.030(2) -0.0039(19) 0.0095(19) -0.0044(18)
C69 0.029(2) 0.017(2) 0.044(3) -0.001(2) 0.017(2) 0.0044(18)
C70 0.042(3) 0.018(2) 0.041(3) -0.008(2) 0.031(2) -0.009(2)
C71 0.040(3) 0.019(2) 0.021(2) -0.0040(18) 0.012(2) -0.0092(19)
C72 0.027(2) 0.015(2) 0.022(2) 0.0041(18) 0.0114(19) 0.0002(17)
C73 0.023(2) 0.012(2) 0.021(2) -0.0015(17) 0.0143(18) -0.0003(16)
C74 0.019(2) 0.022(2) 0.016(2) -0.0003(17) 0.0047(17) -0.0006(17)
C75 0.017(2) 0.019(2) 0.028(2) 0.0043(18) 0.0096(18) 0.0061(17)
C76 0.035(2) 0.019(2) 0.028(2) 0.0006(19) 0.021(2) 0.0028(18)
C77 0.037(3) 0.018(2) 0.019(2) -0.0054(18) 0.014(2) -0.0030(19)
C78 0.020(2) 0.016(2) 0.023(2) 0.0003(18) 0.0077(18) 0.0005(16)
C79 0.020(2) 0.013(2) 0.015(2) -0.0066(16) 0.0019(17) -0.0011(16)
C80 0.020(2) 0.016(2) 0.019(2) 0.0002(17) 0.0069(18) 0.0007(16)
C81 0.026(2) 0.033(3) 0.018(2) -0.0005(19) 0.0111(19) -0.0053(19)
C82 0.045(3) 0.016(2) 0.021(2) 0.0052(18) 0.015(2) -0.0019(19)
C83 0.042(3) 0.023(2) 0.030(3) 0.008(2) 0.018(2) 0.0145(19)
C84 0.026(2) 0.025(2) 0.021(2) 0.0018(18) 0.0119(19) 0.0049(18)
C85 0.016(2) 0.018(2) 0.018(2) -0.0025(17) 0.0100(17) -0.0015(16)
C86 0.021(2) 0.019(2) 0.020(2) -0.0016(17) 0.0077(18) 0.0042(17)
C87 0.023(2) 0.017(2) 0.030(2) -0.0047(18) 0.014(2) -0.0029(17)
C88 0.028(2) 0.018(2) 0.036(3) 0.0052(19) 0.019(2) 0.0018(18)
C89 0.024(2) 0.023(2) 0.024(2) 0.0020(18) 0.0072(19) 0.0094(18)
C90 0.018(2) 0.021(2) 0.029(2) 0.0013(18) 0.0127(19) -0.0016(17)
C91 0.0163(19) 0.015(2) 0.028(2) 0.0092(18) 0.0083(18) 0.0035(17)
C92 0.026(2) 0.025(2) 0.025(2) 0.0007(19) 0.013(2) 0.0005(19)
C93 0.040(3) 0.033(3) 0.033(3) 0.006(2) 0.023(2) 0.010(2)
C94 0.027(2) 0.044(3) 0.033(3) 0.016(2) 0.019(2) 0.009(2)
C95 0.021(2) 0.046(3) 0.040(3) 0.015(3) 0.0101(19) -0.007(2)
C96 0.033(2) 0.030(2) 0.031(2) 0.003(2) 0.0176(19) -0.004(2)
C97 0.038(3) 0.024(3) 0.019(2) -0.0132(19) -0.005(2) 0.005(2)
C98 0.035(3) 0.025(3) 0.054(3) -0.007(2) 0.014(2) -0.005(2)
C99 0.046(3) 0.041(3) 0.084(4) -0.026(3) 0.038(3) -0.023(3)
C100 0.026(3) 0.070(4) 0.086(5) -0.048(3) 0.022(3) -0.011(3)
C101 0.028(3) 0.089(4) 0.048(3) -0.026(3) 0.003(2) 0.018(3)
C102 0.042(3) 0.045(3) 0.025(2) -0.007(2) 0.006(2) 0.010(2)

loop_
_geom_bond_atom_site_label_1
_geom_bond_atom_site_label_2
_geom_bond_distance
_geom_bond_site_symmetry_2
_geom_bond_publ_flag
Co1 S1 2.1532(10) . y
Co1 P1 2.1754(11) . y
Co1 P2 2.1776(11) . y
Co1 P3 2.2490(10) . y
P1 C7 1.799(3) . ?
P1 C16 1.818(4) . ?
P1 C10 1.830(4) . ?
P2 C8 1.807(3) . ?
P2 C40 1.827(4) . ?
P2 C34 1.828(4) . ?
P3 C28 1.821(4) . ?
P3 C9 1.821(3) . ?
P3 C22 1.824(4) . ?
S1 C46 1.742(4) . ?
B1 C1 1.642(5) . ?
B1 C7 1.643(5) . ?
B1 C8 1.657(5) . ?
B1 C9 1.658(5) . ?
C1 C6 1.392(4) . ?
C1 C2 1.393(4) . ?
C2 C3 1.387(4) . ?
C2 H2 0.9500 . ?
C3 C4 1.362(5) . ?
C3 H3 0.9500 . ?
C4 C5 1.380(5) . ?
C4 H4 0.9500 . ?
C5 C6 1.384(4) . ?
C5 H5 0.9500 . ?
C6 H6 0.9500 . ?
C7 H7A 0.9900 . ?
C7 H7B 0.9900 . ?
C8 H8A 0.9900 . ?
C8 H8B 0.9900 . ?
C9 H9A 0.9900 . ?
C9 H9B 0.9900 . ?
C10 C15 1.382(5) . ?
C10 C11 1.386(5) . ?
C11 C12 1.375(5) . ?
C11 H11 0.9500 . ?
C12 C13 1.381(5) . ?
C12 H12 0.9500 . ?
C13 C14 1.375(5) . ?
C13 H13 0.9500 . ?
C14 C15 1.387(5) . ?
C14 H14 0.9500 . ?
C15 H15 0.9500 . ?
C16 C21 1.387(5) . ?
C16 C17 1.389(4) . ?
C17 C18 1.383(5) . ?
C17 H17 0.9500 . ?
C18 C19 1.370(5) . ?
C18 H18 0.9500 . ?
C19 C20 1.389(5) . ?
C19 H19 0.9500 . ?
C20 C21 1.371(5) . ?
C20 H20 0.9500 . ?
C21 H21 0.9500 . ?
C22 C27 1.386(5) . ?
C22 C23 1.394(4) . ?
C23 C24 1.376(5) . ?
C23 H23 0.9500 . ?
C24 C25 1.382(5) . ?
C24 H24 0.9500 . ?
C25 C26 1.368(5) . ?
C25 H25 0.9500 . ?
C26 C27 1.388(5) . ?
C26 H26 0.9500 . ?
C27 H27 0.9500 . ?
C28 C29 1.385(5) . ?
C28 C33 1.398(5) . ?
C29 C30 1.367(5) . ?
C29 H29 0.9500 . ?
C30 C31 1.386(5) . ?
C30 H30 0.9500 . ?
C31 C32 1.380(5) . ?
C31 H31 0.9500 . ?
C32 C33 1.383(5) . ?
C32 H32 0.9500 . ?
C33 H33 0.9500 . ?
C34 C39 1.384(5) . ?
C34 C35 1.384(5) . ?
C35 C36 1.395(5) . ?
C35 H35 0.9500 . ?
C36 C37 1.357(5) . ?
C36 H36 0.9500 . ?
C37 C38 1.380(5) . ?
C37 H37 0.9500 . ?
C38 C39 1.389(5) . ?
C38 H38 0.9500 . ?
C39 H39 0.9500 . ?
C40 C41 1.381(5) . ?
C40 C45 1.407(5) . ?
C41 C42 1.377(5) . ?
C41 H41 0.9500 . ?
C42 C43 1.382(5) . ?
C42 H42 0.9500 . ?
C43 C44 1.366(6) . ?
C43 H43 0.9500 . ?
C44 C45 1.388(5) . ?
C44 H44 0.9500 . ?
C45 H45 0.9500 . ?
C46 C47 1.393(5) . ?
C46 C51 1.404(5) . ?
C47 C48 1.369(5) . ?
C47 H47 0.9500 . ?
C48 C49 1.375(6) . ?
C48 H48 0.9500 . ?
C49 C50 1.374(6) . ?
C49 H49 0.9500 . ?
C50 C51 1.386(6) . ?
C50 H50 0.9500 . ?
C51 H51 0.9500 . ?
Co2 S2 2.1459(11) . y
Co2 P4 2.1721(11) . y
Co2 P6 2.1942(11) . y
Co2 P5 2.2748(10) . y
P4 C58 1.822(3) . ?
P4 C61 1.829(4) . ?
P4 C67 1.833(4) . ?
P5 C59 1.796(3) . ?
P5 C73 1.828(3) . ?
P5 C79 1.832(4) . ?
P6 C60 1.808(3) . ?
P6 C91 1.823(4) . ?
P6 C85 1.825(4) . ?
S2 C97 1.732(4) . ?
B2 C52 1.639(5) . ?
B2 C60 1.640(5) . ?
B2 C58 1.669(5) . ?
B2 C59 1.671(5) . ?
C52 C57 1.389(4) . ?
C52 C53 1.403(4) . ?
C53 C54 1.381(5) . ?
C53 H53 0.9500 . ?
C54 C55 1.369(5) . ?
C54 H54 0.9500 . ?
C55 C56 1.362(5) . ?
C55 H55 0.9500 . ?
C56 C57 1.385(4) . ?
C56 H56 0.9500 . ?
C57 H57 0.9500 . ?
C58 H58A 0.9900 . ?
C58 H58B 0.9900 . ?
C59 H59A 0.9900 . ?
C59 H59B 0.9900 . ?
C60 H60A 0.9900 . ?
C60 H60B 0.9900 . ?
C61 C66 1.393(5) . ?
C61 C62 1.395(5) . ?
C62 C63 1.376(5) . ?
C62 H62 0.9500 . ?
C63 C64 1.368(5) . ?
C63 H63 0.9500 . ?
C64 C65 1.377(5) . ?
C64 H64 0.9500 . ?
C65 C66 1.371(5) . ?
C65 H65 0.9500 . ?
C66 H66 0.9500 . ?
C67 C68 1.385(5) . ?
C67 C72 1.396(5) . ?
C68 C69 1.375(5) . ?
C68 H68 0.9500 . ?
C69 C70 1.363(5) . ?
C69 H69 0.9500 . ?
C70 C71 1.375(5) . ?
C70 H70 0.9500 . ?
C71 C72 1.385(5) . ?
C71 H71 0.9500 . ?
C72 H72 0.9500 . ?
C73 C78 1.390(5) . ?
C73 C74 1.399(4) . ?
C74 C75 1.382(4) . ?
C74 H74 0.9500 . ?
C75 C76 1.371(5) . ?
C75 H75 0.9500 . ?
C76 C77 1.384(5) . ?
C76 H76 0.9500 . ?
C77 C78 1.377(5) . ?
C77 H77 0.9500 . ?
C78 H78 0.9500 . ?
C79 C80 1.384(5) . ?
C79 C84 1.389(5) . ?
C80 C81 1.384(5) . ?
C80 H80 0.9500 . ?
C81 C82 1.384(5) . ?
C81 H81 0.9500 . ?
C82 C83 1.365(5) . ?
C82 H82 0.9500 . ?
C83 C84 1.385(5) . ?
C83 H83 0.9500 . ?
C84 H84 0.9500 . ?
C85 C90 1.384(4) . ?
C85 C86 1.392(4) . ?
C86 C87 1.383(5) . ?
C86 H86 0.9500 . ?
C87 C88 1.386(5) . ?
C87 H87 0.9500 . ?
C88 C89 1.379(5) . ?
C88 H88 0.9500 . ?
C89 C90 1.382(5) . ?
C89 H89 0.9500 . ?
C90 H90 0.9500 . ?
C91 C92 1.384(5) . ?
C91 C96 1.385(5) . ?
C92 C93 1.375(5) . ?
C92 H92 0.9500 . ?
C93 C94 1.373(5) . ?
C93 H93 0.9500 . ?
C94 C95 1.379(5) . ?
C94 H94 0.9500 . ?
C95 C96 1.386(5) . ?
C95 H95 0.9500 . ?
C96 H96 0.9500 . ?
C97 C102 1.400(5) . ?
C97 C98 1.408(5) . ?
C98 C99 1.394(5) . ?
C98 H98 0.9500 . ?
C99 C100 1.386(6) . ?
C99 H99 0.9500 . ?
C100 C101 1.380(7) . ?
C100 H100 0.9500 . ?
C101 C102 1.381(6) . ?
C101 H101 0.9500 . ?
C102 H102 0.9500 . ?
